data_7124625
loop_
_publ_author_name
'Camp, Cl\'ement'
'Grant, Lauren N.'
'Bergman, Robert G.'
'Arnold, John'

_publ_section_title
;
 Photo-activation of d(0) niobium imido azides: en route to nitrido
 complexes.
;
_journal_issue 32
_journal_name_full 'Chemical communications (Cambridge, England)'
_journal_page_first 5538
_journal_page_last 5541
_journal_paper_doi 10.1039/c6cc02081j
_journal_volume 52
_journal_year 2016
_chemical_formula_moiety '2(C57 H55 B F15 N4 Nb), C7 H8'
_chemical_formula_sum 'C121 H118 B2 F30 N8 Nb2'
_chemical_formula_weight 2461.67
_chemical_name_common '[Nb(BDI)(NPhtBu)(NB(C6F5)3)].(toluene)0.5'
_space_group_crystal_system orthorhombic
_space_group_IT_number 61
_space_group_name_Hall '-P 2ac 2ab'
_space_group_name_H-M_alt 'P b c a'
_atom_sites_solution_hydrogens geom
_audit_creation_method SHELXL-2014/7
_audit_update_record
;
2016-03-08 deposited with the CCDC.
2016-03-23 downloaded from the CCDC.
;
_cell_angle_alpha 90
_cell_angle_beta 90
_cell_angle_gamma 90
_cell_formula_units_Z 4
_cell_length_a 19.3473(5)
_cell_length_b 22.4336(7)
_cell_length_c 25.5172(9)
_cell_measurement_reflns_used 9199
_cell_measurement_temperature 100(2)
_cell_measurement_theta_max 25.35
_cell_measurement_theta_min 2.25
_cell_volume 11075.2(6)
_computing_cell_refinement 'Bruker SAINT'
_computing_data_collection 'Bruker APEX2'
_computing_data_reduction 'Bruker SAINT'
_computing_molecular_graphics 'Bruker SHELXTL'
_computing_publication_material 'Bruker SHELXTL'
_computing_structure_refinement 'SHELXL-2014/7 (Sheldrick, 2014)'
_computing_structure_solution 'SHELXS-97 (Sheldrick 2008)'
_diffrn_ambient_temperature 100(2)
_diffrn_detector_area_resol_mean 8.366
_diffrn_measured_fraction_theta_full 1.000
_diffrn_measured_fraction_theta_max 0.998
_diffrn_measurement_device_type 'Bruker APEX-II CCD'
_diffrn_measurement_method 'phi and omega scans'
_diffrn_radiation_type MoK\a
_diffrn_radiation_wavelength 0.71073
_diffrn_reflns_av_R_equivalents 0.0729
_diffrn_reflns_av_unetI/netI 0.0319
_diffrn_reflns_Laue_measured_fraction_full 1.000
_diffrn_reflns_Laue_measured_fraction_max 0.998
_diffrn_reflns_limit_h_max 23
_diffrn_reflns_limit_h_min -23
_diffrn_reflns_limit_k_max 27
_diffrn_reflns_limit_k_min -27
_diffrn_reflns_limit_l_max 30
_diffrn_reflns_limit_l_min -30
_diffrn_reflns_number 159023
_diffrn_reflns_point_group_measured_fraction_full 1.000
_diffrn_reflns_point_group_measured_fraction_max 0.998
_diffrn_reflns_theta_full 25.000
_diffrn_reflns_theta_max 25.384
_diffrn_reflns_theta_min 1.596
_exptl_absorpt_coefficient_mu 0.312
_exptl_absorpt_correction_T_max 0.7452
_exptl_absorpt_correction_T_min 0.7020
_exptl_absorpt_correction_type multi-scan
_exptl_absorpt_process_details SADABS
_exptl_crystal_colour colourless
_exptl_crystal_density_diffrn 1.476
_exptl_crystal_description block
_exptl_crystal_F_000 5048
_exptl_crystal_size_max 0.400
_exptl_crystal_size_mid 0.400
_exptl_crystal_size_min 0.100
_refine_diff_density_max 0.843
_refine_diff_density_min -0.323
_refine_diff_density_rms 0.066
_refine_ls_extinction_method none
_refine_ls_goodness_of_fit_ref 1.059
_refine_ls_hydrogen_treatment constr
_refine_ls_matrix_type full
_refine_ls_number_parameters 780
_refine_ls_number_reflns 10157
_refine_ls_number_restraints 0
_refine_ls_restrained_S_all 1.059
_refine_ls_R_factor_all 0.0530
_refine_ls_R_factor_gt 0.0360
_refine_ls_shift/su_max 0.002
_refine_ls_shift/su_mean 0.000
_refine_ls_structure_factor_coef Fsqd
_refine_ls_weighting_details 'w=1/[\s^2^(Fo^2^)+(0.0324P)^2^+14.4418P] where P=(Fo^2^+2Fc^2^)/3'
_refine_ls_weighting_scheme calc
_refine_ls_wR_factor_gt 0.0801
_refine_ls_wR_factor_ref 0.0905
_reflns_Friedel_coverage 0.000
_reflns_number_gt 7948
_reflns_number_total 10157
_reflns_threshold_expression 'I > 2\s(I)'
_cod_data_source_file c6cc02081j2.cif
_cod_data_source_block shelx
_cod_database_code 7124625
_shelx_shelxl_version_number 2014/7
_shelx_space_group_comment
;
The symmetry employed for this shelxl refinement is uniquely defined
by the following loop, which should always be used as a source of
symmetry information in preference to the above space-group names.
They are only intended as comments.
;
_shelx_estimated_absorpt_t_min 0.885
_shelx_estimated_absorpt_t_max 0.969

loop_
_space_group_symop_operation_xyz
'x, y, z'
'-x+1/2, -y, z+1/2'
'-x, y+1/2, -z+1/2'
'x+1/2, -y+1/2, -z'
'-x, -y, -z'
'x-1/2, y, -z-1/2'
'x, -y-1/2, z-1/2'
'-x-1/2, y-1/2, z'

loop_
_atom_site_label
_atom_site_type_symbol
_atom_site_fract_x
_atom_site_fract_y
_atom_site_fract_z
_atom_site_U_iso_or_equiv
_atom_site_adp_type
_atom_site_occupancy
_atom_site_site_symmetry_order
_atom_site_calc_flag
_atom_site_refinement_flags_posn
_atom_site_refinement_flags_adp
_atom_site_refinement_flags_occupancy
_atom_site_disorder_assembly
_atom_site_disorder_group
C1 C 0.76859(12) 0.06073(11) 0.11155(10) 0.0205(5) Uani 1 1 d . . . . .
C2 C 0.82270(13) 0.08566(12) 0.08267(11) 0.0257(6) Uani 1 1 d . . . . .
H2 H 0.8130 0.1060 0.0508 0.031 Uiso 1 1 calc R U . . .
C3 C 0.89035(14) 0.08112(13) 0.09995(12) 0.0332(7) Uani 1 1 d . . . . .
H3 H 0.9267 0.0982 0.0799 0.040 Uiso 1 1 calc R U . . .
C4 C 0.90511(14) 0.05177(13) 0.14624(12) 0.0327(7) Uani 1 1 d . . . . .
H4 H 0.9515 0.0492 0.1583 0.039 Uiso 1 1 calc R U . . .
C5 C 0.85211(14) 0.02616(12) 0.17499(11) 0.0282(6) Uani 1 1 d . . . . .
H5 H 0.8621 0.0059 0.2068 0.034 Uiso 1 1 calc R U . . .
C6 C 0.78422(13) 0.03024(11) 0.15717(10) 0.0212(5) Uani 1 1 d . . . . .
H6 H 0.7482 0.0118 0.1766 0.025 Uiso 1 1 calc R U . . .
C7 C 0.67035(13) 0.02267(11) 0.05793(10) 0.0238(6) Uani 1 1 d . . . . .
C8 C 0.72027(15) 0.01494(13) 0.01206(11) 0.0327(7) Uani 1 1 d . . . . .
H8A H 0.7251 0.0529 -0.0065 0.049 Uiso 1 1 calc R U . . .
H8B H 0.7022 -0.0153 -0.0120 0.049 Uiso 1 1 calc R U . . .
H8C H 0.7655 0.0023 0.0253 0.049 Uiso 1 1 calc R U . . .
C9 C 0.66299(14) -0.03684(12) 0.08658(12) 0.0301(6) Uani 1 1 d . . . . .
H9A H 0.7081 -0.0490 0.1004 0.045 Uiso 1 1 calc R U . . .
H9B H 0.6460 -0.0672 0.0621 0.045 Uiso 1 1 calc R U . . .
H9C H 0.6301 -0.0324 0.1156 0.045 Uiso 1 1 calc R U . . .
C10 C 0.60063(14) 0.04280(12) 0.03645(11) 0.0261(6) Uani 1 1 d . . . . .
H10A H 0.5676 0.0467 0.0653 0.039 Uiso 1 1 calc R U . . .
H10B H 0.5836 0.0133 0.0113 0.039 Uiso 1 1 calc R U . . .
H10C H 0.6059 0.0814 0.0189 0.039 Uiso 1 1 calc R U . . .
C11 C 0.69651(12) 0.26459(11) 0.08047(10) 0.0197(5) Uani 1 1 d . . . . .
C12 C 0.67759(12) 0.32062(11) 0.10062(11) 0.0228(6) Uani 1 1 d . . . . .
C13 C 0.67677(14) 0.36838(12) 0.06665(12) 0.0297(7) Uani 1 1 d . . . . .
H13 H 0.6649 0.4067 0.0797 0.036 Uiso 1 1 calc R U . . .
C14 C 0.69292(14) 0.36189(12) 0.01359(11) 0.0295(6) Uani 1 1 d . . . . .
H14 H 0.6942 0.3957 -0.0088 0.035 Uiso 1 1 calc R U . . .
C15 C 0.70707(13) 0.30576(13) -0.00587(11) 0.0279(6) Uani 1 1 d . . . . .
H15 H 0.7158 0.3010 -0.0423 0.034 Uiso 1 1 calc R U . . .
C16 C 0.70880(12) 0.25580(12) 0.02679(10) 0.0225(6) Uani 1 1 d . . . . .
C17 C 0.65912(13) 0.33003(11) 0.15811(11) 0.0257(6) Uani 1 1 d . . . . .
H17 H 0.6492 0.2901 0.1739 0.031 Uiso 1 1 calc R U . . .
C18 C 0.72018(15) 0.35756(13) 0.18808(11) 0.0326(7) Uani 1 1 d . . . . .
H18A H 0.7590 0.3295 0.1882 0.049 Uiso 1 1 calc R U . . .
H18B H 0.7062 0.3660 0.2242 0.049 Uiso 1 1 calc R U . . .
H18C H 0.7343 0.3947 0.1709 0.049 Uiso 1 1 calc R U . . .
C19 C 0.59449(15) 0.36881(13) 0.16463(13) 0.0349(7) Uani 1 1 d . . . . .
H19A H 0.6029 0.4082 0.1494 0.052 Uiso 1 1 calc R U . . .
H19B H 0.5838 0.3731 0.2020 0.052 Uiso 1 1 calc R U . . .
H19C H 0.5554 0.3499 0.1467 0.052 Uiso 1 1 calc R U . . .
C20 C 0.72320(13) 0.19532(12) 0.00228(11) 0.0258(6) Uani 1 1 d . . . . .
H20 H 0.7258 0.1651 0.0310 0.031 Uiso 1 1 calc R U . . .
C21 C 0.79186(15) 0.19421(15) -0.02783(12) 0.0385(7) Uani 1 1 d . . . . .
H21A H 0.7898 0.2227 -0.0569 0.058 Uiso 1 1 calc R U . . .
H21B H 0.7999 0.1541 -0.0417 0.058 Uiso 1 1 calc R U . . .
H21C H 0.8297 0.2052 -0.0042 0.058 Uiso 1 1 calc R U . . .
C22 C 0.66330(15) 0.17819(13) -0.03416(11) 0.0305(6) Uani 1 1 d . . . . .
H22A H 0.6206 0.1748 -0.0137 0.046 Uiso 1 1 calc R U . . .
H22B H 0.6734 0.1399 -0.0510 0.046 Uiso 1 1 calc R U . . .
H22C H 0.6576 0.2090 -0.0611 0.046 Uiso 1 1 calc R U . . .
C23 C 0.83127(12) 0.24796(13) 0.11234(11) 0.0281(6) Uani 1 1 d . . . . .
H23A H 0.8367 0.2352 0.0758 0.042 Uiso 1 1 calc R U . . .
H23B H 0.8743 0.2406 0.1315 0.042 Uiso 1 1 calc R U . . .
H23C H 0.8204 0.2906 0.1134 0.042 Uiso 1 1 calc R U . . .
C24 C 0.77344(12) 0.21329(11) 0.13741(10) 0.0197(5) Uani 1 1 d . . . . .
C26 C 0.79146(12) 0.17776(11) 0.18093(9) 0.0183(5) Uani 1 1 d . . . . .
H26 H 0.8397 0.1702 0.1835 0.022 Uiso 1 1 calc R U . . .
C27 C 0.75292(12) 0.15132(11) 0.22121(9) 0.0176(5) Uani 1 1 d . . . . .
C28 C 0.79325(12) 0.13052(12) 0.26822(10) 0.0232(6) Uani 1 1 d . . . . .
H28A H 0.7979 0.1634 0.2932 0.035 Uiso 1 1 calc R U . . .
H28B H 0.8392 0.1173 0.2571 0.035 Uiso 1 1 calc R U . . .
H28C H 0.7689 0.0973 0.2849 0.035 Uiso 1 1 calc R U . . .
C30 C 0.64977(12) 0.13592(11) 0.27002(9) 0.0166(5) Uani 1 1 d . . . . .
C31 C 0.62551(12) 0.07970(11) 0.28602(10) 0.0194(5) Uani 1 1 d . . . . .
C32 C 0.60030(12) 0.07428(12) 0.33693(10) 0.0235(6) Uani 1 1 d . . . . .
H32 H 0.5846 0.0365 0.3488 0.028 Uiso 1 1 calc R U . . .
C33 C 0.59758(13) 0.12235(13) 0.37064(10) 0.0262(6) Uani 1 1 d . . . . .
H33 H 0.5805 0.1175 0.4053 0.031 Uiso 1 1 calc R U . . .
C34 C 0.61968(13) 0.17728(12) 0.35380(10) 0.0239(6) Uani 1 1 d . . . . .
H34 H 0.6170 0.2103 0.3770 0.029 Uiso 1 1 calc R U . . .
C35 C 0.64601(12) 0.18565(11) 0.30344(10) 0.0197(5) Uani 1 1 d . . . . .
C36 C 0.62782(13) 0.02350(11) 0.25280(10) 0.0226(6) Uani 1 1 d . . . . .
H36 H 0.6357 0.0354 0.2155 0.027 Uiso 1 1 calc R U . . .
C37 C 0.68797(15) -0.01678(13) 0.26998(12) 0.0331(7) Uani 1 1 d . . . . .
H37A H 0.7316 0.0051 0.2667 0.050 Uiso 1 1 calc R U . . .
H37B H 0.6894 -0.0523 0.2477 0.050 Uiso 1 1 calc R U . . .
H37C H 0.6813 -0.0288 0.3066 0.050 Uiso 1 1 calc R U . . .
C38 C 0.56033(15) -0.01202(12) 0.25565(12) 0.0317(7) Uani 1 1 d . . . . .
H38A H 0.5551 -0.0290 0.2908 0.048 Uiso 1 1 calc R U . . .
H38B H 0.5614 -0.0442 0.2297 0.048 Uiso 1 1 calc R U . . .
H38C H 0.5212 0.0145 0.2483 0.048 Uiso 1 1 calc R U . . .
C39 C 0.66869(13) 0.24848(12) 0.28787(10) 0.0231(6) Uani 1 1 d . . . . .
H39 H 0.6852 0.2472 0.2507 0.028 Uiso 1 1 calc R U . . .
C40 C 0.60828(14) 0.29175(12) 0.29089(13) 0.0356(7) Uani 1 1 d . . . . .
H40A H 0.5739 0.2812 0.2643 0.053 Uiso 1 1 calc R U . . .
H40B H 0.6249 0.3324 0.2846 0.053 Uiso 1 1 calc R U . . .
H40C H 0.5871 0.2895 0.3257 0.053 Uiso 1 1 calc R U . . .
C41 C 0.72825(15) 0.27107(14) 0.32219(12) 0.0363(7) Uani 1 1 d . . . . .
H41A H 0.7444 0.3096 0.3089 0.054 Uiso 1 1 calc R U . . .
H41B H 0.7663 0.2423 0.3213 0.054 Uiso 1 1 calc R U . . .
H41C H 0.7121 0.2757 0.3584 0.054 Uiso 1 1 calc R U . . .
C42 C 0.49031(12) 0.18155(11) 0.05506(10) 0.0194(5) Uani 1 1 d . . . . .
C43 C 0.51542(12) 0.23841(12) 0.04406(11) 0.0244(6) Uani 1 1 d . . . . .
C44 C 0.51507(13) 0.26446(13) -0.00475(13) 0.0340(7) Uani 1 1 d . . . . .
C45 C 0.49203(13) 0.23233(15) -0.04680(11) 0.0349(7) Uani 1 1 d . . . . .
C46 C 0.46907(13) 0.17541(14) -0.03930(11) 0.0311(7) Uani 1 1 d . . . . .
C47 C 0.46843(12) 0.15136(12) 0.01071(10) 0.0242(6) Uani 1 1 d . . . . .
C48 C 0.44372(12) 0.09547(11) 0.12180(9) 0.0185(5) Uani 1 1 d . . . . .
C49 C 0.37303(12) 0.10028(11) 0.11215(10) 0.0211(6) Uani 1 1 d . . . . .
C50 C 0.32682(13) 0.05382(13) 0.11658(10) 0.0255(6) Uani 1 1 d . . . . .
C51 C 0.34973(14) -0.00133(12) 0.13162(11) 0.0302(7) Uani 1 1 d . . . . .
C52 C 0.41899(14) -0.00876(12) 0.14260(11) 0.0281(6) Uani 1 1 d . . . . .
C53 C 0.46372(13) 0.03905(12) 0.13788(10) 0.0228(6) Uani 1 1 d . . . . .
C54 C 0.46386(12) 0.20174(11) 0.16071(10) 0.0195(5) Uani 1 1 d . . . . .
C55 C 0.47381(12) 0.18674(11) 0.21291(10) 0.0212(6) Uani 1 1 d . . . . .
C56 C 0.45429(13) 0.22144(13) 0.25491(10) 0.0259(6) Uani 1 1 d . . . . .
C57 C 0.42243(13) 0.27542(13) 0.24589(12) 0.0312(7) Uani 1 1 d . . . . .
C58 C 0.40971(13) 0.29230(12) 0.19500(12) 0.0290(6) Uani 1 1 d . . . . .
C59 C 0.42850(13) 0.25520(12) 0.15414(11) 0.0245(6) Uani 1 1 d . . . . .
C100 C 0.5065(18) 0.5079(15) -0.0079(11) 0.053(6) Uani 0.5 1 d . . P A -1
C101 C 0.5278(6) 0.4549(6) 0.0134(5) 0.076(4) Uani 0.5 1 d . . P A -1
H101 H 0.5715 0.4394 0.0035 0.091 Uiso 0.5 1 calc R U P A -1
C102 C 0.4888(8) 0.4236(4) 0.0483(5) 0.084(4) Uani 0.5 1 d . . P A -1
H102 H 0.5067 0.3877 0.0627 0.101 Uiso 0.5 1 calc R U P A -1
C103 C 0.4239(7) 0.4428(5) 0.0631(5) 0.062(3) Uani 0.5 1 d . . P A -1
H103 H 0.3964 0.4204 0.0868 0.074 Uiso 0.5 1 calc R U P A -1
C104 C 0.4001(4) 0.4963(3) 0.0420(3) 0.0499(19) Uani 0.5 1 d . . P A -1
H104 H 0.3558 0.5110 0.0518 0.060 Uiso 0.5 1 calc R U P A -1
C105 C 0.4399(4) 0.5280(4) 0.0073(4) 0.042(2) Uani 0.5 1 d . . P A -1
H105 H 0.4225 0.5641 -0.0069 0.050 Uiso 0.5 1 calc R U P A -1
C106 C 0.5480(6) 0.5442(7) -0.0458(6) 0.076(5) Uani 0.5 1 d . . P A -1
H10D H 0.5947 0.5276 -0.0486 0.114 Uiso 0.5 1 calc R U P A -1
H10E H 0.5507 0.5855 -0.0333 0.114 Uiso 0.5 1 calc R U P A -1
H10F H 0.5257 0.5434 -0.0802 0.114 Uiso 0.5 1 calc R U P A -1
B2 B 0.49305(14) 0.15515(12) 0.11528(11) 0.0180(6) Uani 1 1 d . . . . .
N1 N 0.69670(10) 0.06899(9) 0.09600(8) 0.0185(4) Uani 1 1 d . . . . .
N2 N 0.70873(10) 0.21657(9) 0.11799(8) 0.0166(4) Uani 1 1 d . . . . .
N3 N 0.68338(10) 0.14394(9) 0.21906(8) 0.0155(4) Uani 1 1 d . . . . .
N4 N 0.57163(10) 0.14411(8) 0.12682(8) 0.0164(4) Uani 1 1 d . . . . .
F1 F 0.54084(7) 0.27176(6) 0.08373(6) 0.0303(4) Uani 1 1 d . . . . .
F2 F 0.53804(9) 0.32032(8) -0.01196(8) 0.0499(5) Uani 1 1 d . . . . .
F3 F 0.49378(8) 0.25592(10) -0.09523(7) 0.0555(6) Uani 1 1 d . . . . .
F4 F 0.44868(9) 0.14274(9) -0.08083(6) 0.0460(5) Uani 1 1 d . . . . .
F5 F 0.44505(8) 0.09462(7) 0.01398(6) 0.0293(4) Uani 1 1 d . . . . .
F6 F 0.34670(7) 0.15341(7) 0.09652(6) 0.0273(3) Uani 1 1 d . . . . .
F7 F 0.25901(7) 0.06233(7) 0.10623(6) 0.0339(4) Uani 1 1 d . . . . .
F8 F 0.30600(9) -0.04752(7) 0.13544(7) 0.0428(5) Uani 1 1 d . . . . .
F9 F 0.44236(9) -0.06251(7) 0.15768(8) 0.0439(5) Uani 1 1 d . . . . .
F10 F 0.53032(8) 0.02740(7) 0.14960(6) 0.0321(4) Uani 1 1 d . . . . .
F11 F 0.50244(7) 0.13338(7) 0.22498(6) 0.0250(3) Uani 1 1 d . . . . .
F12 F 0.46564(8) 0.20298(8) 0.30435(6) 0.0346(4) Uani 1 1 d . . . . .
F13 F 0.40480(9) 0.31101(8) 0.28596(7) 0.0438(5) Uani 1 1 d . . . . .
F14 F 0.37806(8) 0.34473(7) 0.18541(8) 0.0401(4) Uani 1 1 d . . . . .
F15 F 0.40958(7) 0.27459(7) 0.10623(6) 0.0307(4) Uani 1 1 d . . . . .
Nb1 Nb 0.65968(2) 0.13659(2) 0.13862(2) 0.01323(7) Uani 1 1 d . . . . .

loop_
_atom_site_aniso_label
_atom_site_aniso_U_11
_atom_site_aniso_U_22
_atom_site_aniso_U_33
_atom_site_aniso_U_23
_atom_site_aniso_U_13
_atom_site_aniso_U_12
C1 0.0196(12) 0.0218(13) 0.0200(14) -0.0057(11) 0.0014(10) 0.0048(10)
C2 0.0242(13) 0.0273(14) 0.0255(15) 0.0013(12) 0.0042(11) 0.0064(11)
C3 0.0192(13) 0.0364(17) 0.0441(19) 0.0016(14) 0.0080(13) 0.0030(12)
C4 0.0192(13) 0.0364(16) 0.0426(19) -0.0066(14) -0.0038(13) 0.0060(12)
C5 0.0293(14) 0.0278(15) 0.0276(15) -0.0024(12) -0.0062(12) 0.0086(12)
C6 0.0204(12) 0.0204(13) 0.0228(14) -0.0017(11) 0.0008(11) 0.0024(10)
C7 0.0281(14) 0.0229(13) 0.0204(14) -0.0075(11) -0.0035(11) 0.0029(11)
C8 0.0391(16) 0.0354(16) 0.0238(16) -0.0103(13) -0.0033(13) 0.0109(13)
C9 0.0334(15) 0.0211(14) 0.0358(17) -0.0044(12) -0.0092(13) 0.0016(12)
C10 0.0309(14) 0.0239(14) 0.0236(15) -0.0072(12) -0.0089(12) 0.0026(11)
C11 0.0123(11) 0.0241(13) 0.0225(14) 0.0061(11) -0.0027(10) -0.0032(10)
C12 0.0193(12) 0.0184(13) 0.0307(15) 0.0054(11) -0.0058(11) -0.0034(10)
C13 0.0311(15) 0.0177(13) 0.0402(18) 0.0005(12) -0.0172(13) -0.0030(11)
C14 0.0276(14) 0.0264(15) 0.0344(17) 0.0139(13) -0.0101(13) -0.0086(12)
C15 0.0216(13) 0.0389(17) 0.0233(15) 0.0090(13) -0.0027(11) -0.0071(12)
C16 0.0145(11) 0.0273(14) 0.0257(15) 0.0071(12) -0.0019(11) -0.0026(10)
C17 0.0294(14) 0.0184(13) 0.0293(15) 0.0005(11) -0.0055(12) -0.0023(11)
C18 0.0376(16) 0.0318(16) 0.0285(16) 0.0011(13) -0.0061(13) -0.0089(13)
C19 0.0355(16) 0.0316(16) 0.0376(18) -0.0087(14) -0.0079(14) 0.0034(13)
C20 0.0246(13) 0.0329(15) 0.0200(14) 0.0060(12) 0.0017(11) 0.0054(12)
C21 0.0323(16) 0.055(2) 0.0278(17) 0.0066(15) 0.0085(13) 0.0092(14)
C22 0.0384(16) 0.0303(15) 0.0229(15) 0.0013(12) -0.0024(13) 0.0056(13)
C23 0.0163(12) 0.0397(16) 0.0282(15) 0.0095(13) -0.0016(11) -0.0046(12)
C24 0.0175(12) 0.0214(13) 0.0201(13) 0.0000(11) 0.0012(10) -0.0025(10)
C26 0.0144(11) 0.0239(13) 0.0167(13) 0.0002(11) -0.0007(10) -0.0012(10)
C27 0.0159(11) 0.0198(13) 0.0171(13) -0.0033(10) -0.0019(10) 0.0018(10)
C28 0.0168(12) 0.0348(15) 0.0181(14) 0.0018(12) -0.0017(10) 0.0013(11)
C30 0.0146(11) 0.0247(13) 0.0104(12) 0.0022(10) -0.0016(9) -0.0002(10)
C31 0.0142(11) 0.0250(13) 0.0188(13) 0.0000(11) -0.0013(10) 0.0015(10)
C32 0.0169(12) 0.0294(14) 0.0242(14) 0.0057(12) -0.0001(11) -0.0004(11)
C33 0.0217(13) 0.0407(16) 0.0161(14) 0.0015(12) 0.0053(11) 0.0020(12)
C34 0.0210(13) 0.0318(15) 0.0189(14) -0.0070(12) 0.0002(11) 0.0000(11)
C35 0.0167(12) 0.0258(13) 0.0164(13) -0.0032(11) -0.0011(10) -0.0011(10)
C36 0.0256(13) 0.0227(13) 0.0196(14) 0.0025(11) 0.0020(11) -0.0001(11)
C37 0.0372(16) 0.0311(16) 0.0308(17) 0.0044(13) 0.0043(13) 0.0100(13)
C38 0.0383(16) 0.0276(15) 0.0291(16) -0.0008(13) 0.0046(13) -0.0092(13)
C39 0.0235(13) 0.0263(14) 0.0196(14) -0.0037(11) 0.0027(11) -0.0052(11)
C40 0.0282(15) 0.0260(15) 0.053(2) -0.0002(14) 0.0046(14) -0.0019(12)
C41 0.0302(15) 0.0431(18) 0.0356(18) -0.0068(14) -0.0030(13) -0.0148(14)
C42 0.0114(11) 0.0243(13) 0.0226(14) 0.0027(11) -0.0027(10) 0.0009(10)
C43 0.0157(12) 0.0271(14) 0.0304(15) 0.0032(12) -0.0037(11) 0.0002(11)
C44 0.0176(13) 0.0385(17) 0.0460(19) 0.0211(15) -0.0025(13) -0.0060(12)
C45 0.0172(13) 0.060(2) 0.0271(16) 0.0273(15) -0.0054(12) -0.0078(13)
C46 0.0179(13) 0.0555(19) 0.0197(15) 0.0064(14) -0.0062(11) -0.0083(13)
C47 0.0168(12) 0.0334(15) 0.0224(15) 0.0042(12) -0.0014(11) -0.0065(11)
C48 0.0191(12) 0.0219(13) 0.0143(12) -0.0033(10) 0.0007(10) -0.0014(10)
C49 0.0208(12) 0.0266(14) 0.0158(13) -0.0051(11) 0.0031(10) -0.0031(11)
C50 0.0176(13) 0.0390(16) 0.0200(14) -0.0115(12) 0.0028(11) -0.0061(11)
C51 0.0296(15) 0.0295(15) 0.0315(17) -0.0088(13) 0.0097(13) -0.0152(12)
C52 0.0331(15) 0.0215(14) 0.0296(16) 0.0022(12) 0.0049(13) -0.0039(12)
C53 0.0188(12) 0.0272(14) 0.0223(14) -0.0005(12) -0.0002(11) -0.0011(11)
C54 0.0118(11) 0.0228(13) 0.0240(14) -0.0049(11) -0.0020(10) -0.0022(10)
C55 0.0119(11) 0.0259(14) 0.0258(14) -0.0034(11) 0.0008(10) -0.0005(10)
C56 0.0168(12) 0.0403(16) 0.0207(15) -0.0077(12) 0.0012(11) -0.0086(12)
C57 0.0225(14) 0.0327(15) 0.0384(18) -0.0178(14) 0.0090(13) -0.0044(12)
C58 0.0172(13) 0.0235(14) 0.0462(19) -0.0054(13) 0.0040(13) 0.0017(11)
C59 0.0178(12) 0.0250(14) 0.0308(16) 0.0004(12) -0.0037(11) -0.0010(11)
C100 0.039(12) 0.067(16) 0.052(16) -0.036(11) -0.009(11) 0.010(10)
C101 0.080(9) 0.082(10) 0.066(9) -0.033(7) -0.042(7) 0.049(8)
C102 0.140(11) 0.052(6) 0.060(7) -0.021(5) -0.051(7) 0.049(7)
C103 0.101(10) 0.031(5) 0.053(7) -0.009(4) -0.029(7) 0.001(6)
C104 0.064(5) 0.037(4) 0.049(5) -0.017(3) -0.026(4) 0.001(4)
C105 0.052(5) 0.027(4) 0.047(6) -0.015(4) -0.021(4) 0.011(4)
C106 0.053(7) 0.105(12) 0.071(10) -0.040(9) 0.003(6) 0.003(7)
B2 0.0163(13) 0.0205(14) 0.0171(15) -0.0019(12) -0.0021(11) -0.0001(11)
N1 0.0171(10) 0.0219(11) 0.0166(11) -0.0023(9) -0.0012(8) 0.0011(8)
N2 0.0149(10) 0.0199(11) 0.0151(11) 0.0010(9) -0.0016(8) -0.0002(8)
N3 0.0133(9) 0.0180(10) 0.0152(10) 0.0001(8) -0.0003(8) -0.0019(8)
N4 0.0175(10) 0.0163(10) 0.0154(11) -0.0009(8) -0.0013(8) -0.0020(8)
F1 0.0236(8) 0.0249(8) 0.0424(10) 0.0008(7) -0.0039(7) -0.0059(6)
F2 0.0359(9) 0.0427(11) 0.0712(14) 0.0351(10) -0.0111(9) -0.0143(8)
F3 0.0280(9) 0.0995(16) 0.0390(11) 0.0422(11) -0.0095(8) -0.0184(10)
F4 0.0368(9) 0.0843(14) 0.0168(9) 0.0029(9) -0.0065(7) -0.0208(9)
F5 0.0327(8) 0.0331(9) 0.0221(8) -0.0019(7) -0.0035(7) -0.0113(7)
F6 0.0174(7) 0.0331(8) 0.0313(9) -0.0003(7) -0.0036(6) 0.0020(6)
F7 0.0162(7) 0.0509(10) 0.0346(9) -0.0115(8) 0.0029(7) -0.0090(7)
F8 0.0375(10) 0.0366(10) 0.0544(12) -0.0100(9) 0.0129(8) -0.0220(8)
F9 0.0457(10) 0.0223(9) 0.0636(13) 0.0083(8) 0.0059(9) -0.0057(8)
F10 0.0257(8) 0.0280(8) 0.0427(10) 0.0086(7) -0.0025(7) 0.0003(7)
F11 0.0218(7) 0.0327(8) 0.0204(8) 0.0009(7) -0.0015(6) 0.0034(6)
F12 0.0270(8) 0.0560(11) 0.0207(9) -0.0091(8) 0.0026(7) -0.0043(8)
F13 0.0396(10) 0.0457(10) 0.0461(11) -0.0256(9) 0.0159(8) -0.0031(8)
F14 0.0316(9) 0.0248(8) 0.0638(13) -0.0071(8) 0.0061(9) 0.0054(7)
F15 0.0251(8) 0.0291(8) 0.0379(10) 0.0039(7) -0.0068(7) 0.0059(7)
Nb1 0.01219(11) 0.01533(11) 0.01217(11) -0.00048(9) -0.00029(8) -0.00041(8)

loop_
_atom_type_symbol
_atom_type_description
_atom_type_scat_dispersion_real
_atom_type_scat_dispersion_imag
_atom_type_scat_source
C C 0.0033 0.0016 'International Tables Vol C Tables 4.2.6.8 and 6.1.1.4'
H H 0.0000 0.0000 'International Tables Vol C Tables 4.2.6.8 and 6.1.1.4'
B B 0.0013 0.0007 'International Tables Vol C Tables 4.2.6.8 and 6.1.1.4'
N N 0.0061 0.0033 'International Tables Vol C Tables 4.2.6.8 and 6.1.1.4'
F F 0.0171 0.0103 'International Tables Vol C Tables 4.2.6.8 and 6.1.1.4'
Nb Nb -2.0727 0.6215 'International Tables Vol C Tables 4.2.6.8 and 6.1.1.4'

loop_
_geom_angle_atom_site_label_1
_geom_angle_atom_site_label_2
_geom_angle_atom_site_label_3
_geom_angle
C6 C1 C2 118.5(2)
C6 C1 N1 120.0(2)
C2 C1 N1 121.4(2)
C3 C2 C1 120.7(3)
C3 C2 H2 119.6
C1 C2 H2 119.6
C4 C3 C2 120.2(3)
C4 C3 H3 119.9
C2 C3 H3 119.9
C3 C4 C5 119.8(3)
C3 C4 H4 120.1
C5 C4 H4 120.1
C4 C5 C6 119.8(3)
C4 C5 H5 120.1
C6 C5 H5 120.1
C1 C6 C5 120.9(2)
C1 C6 H6 119.6
C5 C6 H6 119.6
N1 C7 C10 109.0(2)
N1 C7 C8 110.9(2)
C10 C7 C8 108.5(2)
N1 C7 C9 108.9(2)
C10 C7 C9 110.4(2)
C8 C7 C9 109.0(2)
C7 C8 H8A 109.5
C7 C8 H8B 109.5
H8A C8 H8B 109.5
C7 C8 H8C 109.5
H8A C8 H8C 109.5
H8B C8 H8C 109.5
C7 C9 H9A 109.5
C7 C9 H9B 109.5
H9A C9 H9B 109.5
C7 C9 H9C 109.5
H9A C9 H9C 109.5
H9B C9 H9C 109.5
C7 C10 H10A 109.5
C7 C10 H10B 109.5
H10A C10 H10B 109.5
C7 C10 H10C 109.5
H10A C10 H10C 109.5
H10B C10 H10C 109.5
C16 C11 C12 121.7(2)
C16 C11 N2 120.6(2)
C12 C11 N2 117.5(2)
C13 C12 C11 117.9(3)
C13 C12 C17 119.6(2)
C11 C12 C17 122.4(2)
C12 C13 C14 121.7(3)
C12 C13 H13 119.1
C14 C13 H13 119.1
C15 C14 C13 119.2(2)
C15 C14 H14 120.4
C13 C14 H14 120.4
C14 C15 C16 121.4(3)
C14 C15 H15 119.3
C16 C15 H15 119.3
C15 C16 C11 117.7(2)
C15 C16 C20 118.4(2)
C11 C16 C20 123.9(2)
C12 C17 C19 112.0(2)
C12 C17 C18 110.7(2)
C19 C17 C18 110.2(2)
C12 C17 H17 107.9
C19 C17 H17 107.9
C18 C17 H17 107.9
C17 C18 H18A 109.5
C17 C18 H18B 109.5
H18A C18 H18B 109.5
C17 C18 H18C 109.5
H18A C18 H18C 109.5
H18B C18 H18C 109.5
C17 C19 H19A 109.5
C17 C19 H19B 109.5
H19A C19 H19B 109.5
C17 C19 H19C 109.5
H19A C19 H19C 109.5
H19B C19 H19C 109.5
C16 C20 C22 109.5(2)
C16 C20 C21 112.3(2)
C22 C20 C21 110.3(2)
C16 C20 H20 108.2
C22 C20 H20 108.2
C21 C20 H20 108.2
C20 C21 H21A 109.5
C20 C21 H21B 109.5
H21A C21 H21B 109.5
C20 C21 H21C 109.5
H21A C21 H21C 109.5
H21B C21 H21C 109.5
C20 C22 H22A 109.5
C20 C22 H22B 109.5
H22A C22 H22B 109.5
C20 C22 H22C 109.5
H22A C22 H22C 109.5
H22B C22 H22C 109.5
C24 C23 H23A 109.5
C24 C23 H23B 109.5
H23A C23 H23B 109.5
C24 C23 H23C 109.5
H23A C23 H23C 109.5
H23B C23 H23C 109.5
N2 C24 C26 123.3(2)
N2 C24 C23 120.4(2)
C26 C24 C23 116.3(2)
C27 C26 C24 133.2(2)
C27 C26 H26 113.4
C24 C26 H26 113.4
N3 C27 C26 123.3(2)
N3 C27 C28 120.6(2)
C26 C27 C28 116.1(2)
C27 C28 H28A 109.5
C27 C28 H28B 109.5
H28A C28 H28B 109.5
C27 C28 H28C 109.5
H28A C28 H28C 109.5
H28B C28 H28C 109.5
C31 C30 C35 121.2(2)
C31 C30 N3 121.1(2)
C35 C30 N3 117.6(2)
C32 C31 C30 117.8(2)
C32 C31 C36 117.3(2)
C30 C31 C36 124.9(2)
C33 C32 C31 121.7(2)
C33 C32 H32 119.1
C31 C32 H32 119.1
C34 C33 C32 119.6(2)
C34 C33 H33 120.2
C32 C33 H33 120.2
C33 C34 C35 121.5(2)
C33 C34 H34 119.2
C35 C34 H34 119.2
C34 C35 C30 118.1(2)
C34 C35 C39 117.9(2)
C30 C35 C39 124.0(2)
C31 C36 C38 112.3(2)
C31 C36 C37 110.5(2)
C38 C36 C37 109.0(2)
C31 C36 H36 108.3
C38 C36 H36 108.3
C37 C36 H36 108.3
C36 C37 H37A 109.5
C36 C37 H37B 109.5
H37A C37 H37B 109.5
C36 C37 H37C 109.5
H37A C37 H37C 109.5
H37B C37 H37C 109.5
C36 C38 H38A 109.5
C36 C38 H38B 109.5
H38A C38 H38B 109.5
C36 C38 H38C 109.5
H38A C38 H38C 109.5
H38B C38 H38C 109.5
C40 C39 C35 110.8(2)
C40 C39 C41 109.7(2)
C35 C39 C41 111.8(2)
C40 C39 H39 108.1
C35 C39 H39 108.1
C41 C39 H39 108.1
C39 C40 H40A 109.5
C39 C40 H40B 109.5
H40A C40 H40B 109.5
C39 C40 H40C 109.5
H40A C40 H40C 109.5
H40B C40 H40C 109.5
C39 C41 H41A 109.5
C39 C41 H41B 109.5
H41A C41 H41B 109.5
C39 C41 H41C 109.5
H41A C41 H41C 109.5
H41B C41 H41C 109.5
C47 C42 C43 112.9(2)
C47 C42 B2 126.6(2)
C43 C42 B2 120.4(2)
F1 C43 C44 116.4(2)
F1 C43 C42 118.9(2)
C44 C43 C42 124.7(3)
F2 C44 C45 119.5(3)
F2 C44 C43 121.3(3)
C45 C44 C43 119.2(3)
F3 C45 C46 120.3(3)
F3 C45 C44 120.4(3)
C46 C45 C44 119.3(3)
F4 C46 C45 119.6(3)
F4 C46 C47 120.7(3)
C45 C46 C47 119.7(3)
F5 C47 C42 120.8(2)
F5 C47 C46 115.2(2)
C42 C47 C46 124.0(3)
C53 C48 C49 113.4(2)
C53 C48 B2 127.5(2)
C49 C48 B2 119.1(2)
F6 C49 C50 116.4(2)
F6 C49 C48 119.2(2)
C50 C49 C48 124.3(2)
F7 C50 C51 119.8(2)
F7 C50 C49 120.5(2)
C51 C50 C49 119.8(2)
F8 C51 C50 120.9(2)
F8 C51 C52 120.3(3)
C50 C51 C52 118.7(2)
F9 C52 C51 119.6(2)
F9 C52 C53 120.7(2)
C51 C52 C53 119.8(2)
F10 C53 C52 115.4(2)
F10 C53 C48 120.6(2)
C52 C53 C48 124.0(2)
C55 C54 C59 113.2(2)
C55 C54 B2 118.1(2)
C59 C54 B2 128.8(2)
F11 C55 C56 115.8(2)
F11 C55 C54 119.3(2)
C56 C55 C54 124.9(2)
F12 C56 C55 120.7(2)
F12 C56 C57 120.0(2)
C55 C56 C57 119.3(3)
F13 C57 C58 120.7(3)
F13 C57 C56 120.6(3)
C58 C57 C56 118.7(2)
F14 C58 C57 119.5(2)
F14 C58 C59 120.5(3)
C57 C58 C59 120.0(2)
F15 C59 C58 114.7(2)
F15 C59 C54 121.4(2)
C58 C59 C54 123.9(3)
C101 C100 C105 116.1(14)
C101 C100 C106 125(3)
C105 C100 C106 119(3)
C102 C101 C100 122.8(14)
C102 C101 H101 118.6
C100 C101 H101 118.6
C101 C102 C103 121.3(9)
C101 C102 H102 119.3
C103 C102 H102 119.3
C102 C103 C104 117.7(11)
C102 C103 H103 121.1
C104 C103 H103 121.1
C105 C104 C103 120.6(9)
C105 C104 H104 119.7
C103 C104 H104 119.7
C104 C105 C100 121.4(14)
C104 C105 H105 119.3
C100 C105 H105 119.3
C100 C106 H10D 109.5
C100 C106 H10E 109.5
H10D C106 H10E 109.5
C100 C106 H10F 109.5
H10D C106 H10F 109.5
H10E C106 H10F 109.5
N4 B2 C42 105.24(19)
N4 B2 C48 114.4(2)
C42 B2 C48 111.5(2)
N4 B2 C54 107.35(19)
C42 B2 C54 114.5(2)
C48 B2 C54 104.09(19)
C1 N1 C7 114.17(19)
C1 N1 Nb1 106.86(14)
C7 N1 Nb1 138.64(15)
C24 N2 C11 115.56(19)
C24 N2 Nb1 106.34(15)
C11 N2 Nb1 136.26(15)
C27 N3 C30 114.79(19)
C27 N3 Nb1 105.34(15)
C30 N3 Nb1 139.25(14)
B2 N4 Nb1 176.37(17)
N4 Nb1 N1 109.30(8)
N4 Nb1 N2 108.48(8)
N1 Nb1 N2 110.51(8)
N4 Nb1 N3 111.96(8)
N1 Nb1 N3 120.72(8)
N2 Nb1 N3 94.53(8)

loop_
_geom_bond_atom_site_label_1
_geom_bond_atom_site_label_2
_geom_bond_distance
C1 C6 1.384(4)
C1 C2 1.397(4)
C1 N1 1.458(3)
C2 C3 1.385(4)
C2 H2 0.9500
C3 C4 1.382(4)
C3 H3 0.9500
C4 C5 1.386(4)
C4 H4 0.9500
C5 C6 1.393(4)
C5 H5 0.9500
C6 H6 0.9500
C7 N1 1.511(3)
C7 C10 1.524(4)
C7 C8 1.527(4)
C7 C9 1.529(4)
C8 H8A 0.9800
C8 H8B 0.9800
C8 H8C 0.9800
C9 H9A 0.9800
C9 H9B 0.9800
C9 H9C 0.9800
C10 H10A 0.9800
C10 H10B 0.9800
C10 H10C 0.9800
C11 C16 1.404(4)
C11 C12 1.407(4)
C11 N2 1.461(3)
C12 C13 1.378(4)
C12 C17 1.525(4)
C13 C14 1.397(4)
C13 H13 0.9500
C14 C15 1.381(4)
C14 H14 0.9500
C15 C16 1.397(4)
C15 H15 0.9500
C16 C20 1.520(4)
C17 C19 1.532(4)
C17 C18 1.537(4)
C17 H17 1.0000
C18 H18A 0.9800
C18 H18B 0.9800
C18 H18C 0.9800
C19 H19A 0.9800
C19 H19B 0.9800
C19 H19C 0.9800
C20 C22 1.535(4)
C20 C21 1.535(4)
C20 H20 1.0000
C21 H21A 0.9800
C21 H21B 0.9800
C21 H21C 0.9800
C22 H22A 0.9800
C22 H22B 0.9800
C22 H22C 0.9800
C23 C24 1.505(3)
C23 H23A 0.9800
C23 H23B 0.9800
C23 H23C 0.9800
C24 N2 1.348(3)
C24 C26 1.411(3)
C26 C27 1.402(3)
C26 H26 0.9500
C27 N3 1.357(3)
C27 C28 1.505(3)
C28 H28A 0.9800
C28 H28B 0.9800
C28 H28C 0.9800
C30 C31 1.406(3)
C30 C35 1.406(3)
C30 N3 1.465(3)
C31 C32 1.393(4)
C31 C36 1.520(3)
C32 C33 1.381(4)
C32 H32 0.9500
C33 C34 1.373(4)
C33 H33 0.9500
C34 C35 1.395(4)
C34 H34 0.9500
C35 C39 1.529(4)
C36 C38 1.531(4)
C36 C37 1.537(4)
C36 H36 1.0000
C37 H37A 0.9800
C37 H37B 0.9800
C37 H37C 0.9800
C38 H38A 0.9800
C38 H38B 0.9800
C38 H38C 0.9800
C39 C40 1.521(4)
C39 C41 1.534(4)
C39 H39 1.0000
C40 H40A 0.9800
C40 H40B 0.9800
C40 H40C 0.9800
C41 H41A 0.9800
C41 H41B 0.9800
C41 H41C 0.9800
C42 C47 1.385(4)
C42 C43 1.394(4)
C42 B2 1.648(4)
C43 F1 1.351(3)
C43 C44 1.376(4)
C44 F2 1.342(3)
C44 C45 1.367(4)
C45 F3 1.345(3)
C45 C46 1.366(4)
C46 F4 1.347(3)
C46 C47 1.385(4)
C47 F5 1.353(3)
C48 C53 1.386(4)
C48 C49 1.394(3)
C48 B2 1.653(4)
C49 F6 1.356(3)
C49 C50 1.378(4)
C50 F7 1.352(3)
C50 C51 1.369(4)
C51 F8 1.341(3)
C51 C52 1.379(4)
C52 F9 1.344(3)
C52 C53 1.383(4)
C53 F10 1.348(3)
C54 C55 1.387(4)
C54 C59 1.391(4)
C54 B2 1.660(4)
C55 F11 1.354(3)
C55 C56 1.377(4)
C56 F12 1.346(3)
C56 C57 1.378(4)
C57 F13 1.341(3)
C57 C58 1.375(4)
C58 F14 1.348(3)
C58 C59 1.383(4)
C59 F15 1.348(3)
C100 C101 1.37(4)
C100 C105 1.42(4)
C100 C106 1.50(2)
C101 C102 1.362(17)
C101 H101 0.9500
C102 C103 1.381(19)
C102 H102 0.9500
C103 C104 1.393(13)
C103 H103 0.9500
C104 C105 1.373(11)
C104 H104 0.9500
C105 H105 0.9500
C106 H10D 0.9800
C106 H10E 0.9800
C106 H10F 0.9800
B2 N4 1.568(3)
N1 Nb1 1.999(2)
N2 Nb1 2.097(2)
N3 Nb1 2.110(2)
N4 Nb1 1.7381(19)
